data_4031355
loop_
_publ_author_name
'Wang, Junpeng'
'Kouznetsova, Tatiana B.'
'Niu, Zhenbin'
'Rheingold, Arnold L.'
'Craig, Stephen L.'

_publ_section_title
;
 Accelerating a Mechanically Driven anti-Woodward-Hoffmann Ring Opening
 with a Polymer Lever Arm Effect.
;
_journal_issue 23
_journal_name_full 'The Journal of organic chemistry'
_journal_page_first 11895
_journal_page_last 11898
_journal_paper_doi 10.1021/acs.joc.5b01465
_journal_volume 80
_journal_year 2015
_chemical_formula_sum 'C14 H16 O'
_chemical_formula_weight 200.27
_chemical_name_systematic
; 
 ? 
;
_space_group_IT_number 14
_symmetry_cell_setting monoclinic
_symmetry_space_group_name_Hall '-P 2yn'
_symmetry_space_group_name_H-M 'P 1 21/n 1'
_atom_sites_solution_hydrogens geom
_atom_sites_solution_primary direct
_atom_sites_solution_secondary difmap
_audit_creation_method SHELXL-97
_cell_angle_alpha 90.00
_cell_angle_beta 107.534(2)
_cell_angle_gamma 90.00
_cell_formula_units_Z 4
_cell_length_a 8.7839(5)
_cell_length_b 9.3731(6)
_cell_length_c 13.6419(10)
_cell_measurement_reflns_used 3237
_cell_measurement_temperature 100(2)
_cell_measurement_theta_max 29.72
_cell_measurement_theta_min 2.68
_cell_volume 1070.99(12)
_computing_cell_refinement 'Bruker SAINT'
_computing_data_collection 'Bruker APEX2'
_computing_data_reduction 'Bruker SAINT'
_computing_molecular_graphics 'Bruker SHELXTL'
_computing_publication_material 'Bruker SHELXTL'
_computing_structure_refinement 'SHELXL-97 (Sheldrick, 1997)'
_computing_structure_solution 'SHELXS-97 (Sheldrick, 1990)'
_diffrn_ambient_temperature 100(2)
_diffrn_measured_fraction_theta_full 0.999
_diffrn_measured_fraction_theta_max 0.882
_diffrn_measurement_device_type 'Bruker APEX-II CCD'
_diffrn_measurement_method '\f and \w scans'
_diffrn_radiation_monochromator graphite
_diffrn_radiation_source 'fine-focus sealed tube'
_diffrn_radiation_type MoK\a
_diffrn_radiation_wavelength 0.71073
_diffrn_reflns_av_R_equivalents 0.0437
_diffrn_reflns_av_sigmaI/netI 0.0456
_diffrn_reflns_limit_h_max 12
_diffrn_reflns_limit_h_min -12
_diffrn_reflns_limit_k_max 12
_diffrn_reflns_limit_k_min -13
_diffrn_reflns_limit_l_max 18
_diffrn_reflns_limit_l_min -18
_diffrn_reflns_number 13155
_diffrn_reflns_theta_full 25.00
_diffrn_reflns_theta_max 30.05
_diffrn_reflns_theta_min 2.46
_exptl_absorpt_coefficient_mu 0.076
_exptl_absorpt_correction_T_max 0.9947
_exptl_absorpt_correction_T_min 0.9790
_exptl_absorpt_correction_type multi-scan
_exptl_absorpt_process_details SADABS
_exptl_crystal_colour colourless
_exptl_crystal_density_diffrn 1.242
_exptl_crystal_density_method 'not measured'
_exptl_crystal_description blade
_exptl_crystal_F_000 432
_exptl_crystal_size_max 0.28
_exptl_crystal_size_mid 0.10
_exptl_crystal_size_min 0.07
_refine_diff_density_max 0.724
_refine_diff_density_min -0.325
_refine_diff_density_rms 0.068
_refine_ls_extinction_method none
_refine_ls_goodness_of_fit_ref 1.018
_refine_ls_hydrogen_treatment constr
_refine_ls_matrix_type full
_refine_ls_number_parameters 136
_refine_ls_number_reflns 2769
_refine_ls_number_restraints 0
_refine_ls_restrained_S_all 1.018
_refine_ls_R_factor_all 0.0927
_refine_ls_R_factor_gt 0.0655
_refine_ls_shift/su_max 0.017
_refine_ls_shift/su_mean 0.003
_refine_ls_structure_factor_coef Fsqd
_refine_ls_weighting_details 'calc w=1/[\s^2^(Fo^2^)+(0.0870P)^2^+1.0500P] where P=(Fo^2^+2Fc^2^)/3'
_refine_ls_weighting_scheme calc
_refine_ls_wR_factor_gt 0.1643
_refine_ls_wR_factor_ref 0.1828
_reflns_number_gt 2064
_reflns_number_total 2769
_reflns_threshold_expression >2sigma(I)
_cod_data_source_file jo5b01465_si_002.cif
_cod_data_source_block niu13
_cod_depositor_comments
;
The following automatic conversions were performed:

'_symmetry_cell_setting' value 'Monoclinic' changed to 'monoclinic'
according to
/usr/data/users/saulius/crontab/automatic-downloads/rss-feeds/ACS/lib/dictionaries/cif_core.dic
dictionary named 'cif_core.dic' version 2.4.2 from 2011-04-26.

Automatic conversion script
Id: cif_fix_values 3271 2015-04-21 07:52:19Z andrius 

 Adding full bibliography for 4031355.cif.
;
_cod_original_sg_symbol_H-M P2(1)/n
_cod_database_code 4031355

loop_
_symmetry_equiv_pos_as_xyz
'x, y, z'
'-x+1/2, y+1/2, -z+1/2'
'-x, -y, -z'
'x-1/2, -y-1/2, z-1/2'

loop_
_atom_site_label
_atom_site_type_symbol
_atom_site_fract_x
_atom_site_fract_y
_atom_site_fract_z
_atom_site_U_iso_or_equiv
_atom_site_adp_type
_atom_site_occupancy
_atom_site_symmetry_multiplicity
_atom_site_calc_flag
_atom_site_refinement_flags
O1 O 0.3217(2) 0.14679(15) -0.06909(12) 0.0304(4) Uani 1 1 d .
C1 C 0.3563(2) 0.2925(2) -0.03170(15) 0.0215(4) Uani 1 1 d .
H1A H 0.4436 0.3421 -0.0514 0.026 Uiso 1 1 calc R
C2 C 0.4056(3) 0.1719(2) 0.03923(17) 0.0255(5) Uani 1 1 d .
H2A H 0.5225 0.1503 0.0600 0.031 Uiso 1 1 calc R
C3 C 0.3243(3) 0.1320(2) 0.11702(16) 0.0274(5) Uani 1 1 d .
H3A H 0.3262 0.0270 0.1254 0.033 Uiso 1 1 calc R
H3B H 0.2114 0.1631 0.0929 0.033 Uiso 1 1 calc R
C4 C 0.4082(3) 0.2024(2) 0.22063(16) 0.0251(5) Uani 1 1 d .
H4A H 0.3936 0.1401 0.2757 0.030 Uiso 1 1 calc R
H4B H 0.5240 0.2058 0.2288 0.030 Uiso 1 1 calc R
C5 C 0.3541(2) 0.3521(2) 0.23768(15) 0.0242(5) Uani 1 1 d .
H5A H 0.4190 0.3839 0.3069 0.029 Uiso 1 1 calc R
H5B H 0.2420 0.3461 0.2385 0.029 Uiso 1 1 calc R
C6 C 0.3634(2) 0.4684(2) 0.16030(15) 0.0197(4) Uani 1 1 d .
H6A H 0.3759 0.5622 0.1953 0.024 Uiso 1 1 calc R
H6B H 0.4599 0.4518 0.1387 0.024 Uiso 1 1 calc R
C7 C 0.2188(2) 0.4751(2) 0.06478(14) 0.0183(4) Uani 1 1 d .
H7A H 0.1187 0.4605 0.0840 0.022 Uiso 1 1 calc R
C8 C 0.2013(2) 0.6047(2) -0.00543(15) 0.0182(4) Uani 1 1 d .
C9 C 0.1819(2) 0.7513(2) -0.00893(16) 0.0220(4) Uani 1 1 d .
H9A H 0.1862 0.8057 0.0506 0.026 Uiso 1 1 calc R
C10 C 0.1557(2) 0.8141(2) -0.10499(17) 0.0253(5) Uani 1 1 d .
H10A H 0.1402 0.9144 -0.1117 0.030 Uiso 1 1 calc R
C11 C 0.1516(2) 0.7334(2) -0.19184(16) 0.0232(4) Uani 1 1 d .
H11A H 0.1341 0.7805 -0.2559 0.028 Uiso 1 1 calc R
C12 C 0.1723(2) 0.5859(2) -0.18746(15) 0.0192(4) Uani 1 1 d .
H12A H 0.1705 0.5310 -0.2463 0.023 Uiso 1 1 calc R
C13 C 0.1958(2) 0.5248(2) -0.09166(14) 0.0179(4) Uani 1 1 d .
C14 C 0.2134(2) 0.3820(2) -0.03439(14) 0.0193(4) Uani 1 1 d .
H14A H 0.1127 0.3249 -0.0578 0.023 Uiso 1 1 calc R

loop_
_atom_site_aniso_label
_atom_site_aniso_U_11
_atom_site_aniso_U_22
_atom_site_aniso_U_33
_atom_site_aniso_U_23
_atom_site_aniso_U_13
_atom_site_aniso_U_12
O1 0.0508(10) 0.0188(7) 0.0235(8) -0.0028(6) 0.0141(7) 0.0013(6)
C1 0.0258(9) 0.0221(10) 0.0181(10) -0.0018(7) 0.0089(8) -0.0020(8)
C2 0.0268(10) 0.0236(10) 0.0273(11) 0.0008(8) 0.0099(8) 0.0033(8)
C3 0.0331(11) 0.0238(10) 0.0235(11) 0.0047(8) 0.0058(8) -0.0048(9)
C4 0.0273(10) 0.0287(10) 0.0186(10) 0.0076(8) 0.0060(8) -0.0004(8)
C5 0.0251(9) 0.0324(11) 0.0135(9) 0.0044(8) 0.0030(7) -0.0056(8)
C6 0.0200(9) 0.0226(9) 0.0163(9) -0.0012(7) 0.0051(7) -0.0028(7)
C7 0.0186(8) 0.0209(9) 0.0162(9) -0.0011(7) 0.0065(7) -0.0009(7)
C8 0.0178(8) 0.0200(9) 0.0175(9) 0.0003(7) 0.0063(7) -0.0001(7)
C9 0.0216(9) 0.0203(9) 0.0252(11) -0.0039(8) 0.0089(8) -0.0005(7)
C10 0.0229(10) 0.0169(9) 0.0362(12) 0.0043(8) 0.0090(9) 0.0020(8)
C11 0.0208(9) 0.0246(10) 0.0243(11) 0.0103(8) 0.0069(8) 0.0011(8)
C12 0.0191(9) 0.0235(9) 0.0156(9) 0.0027(7) 0.0061(7) 0.0009(7)
C13 0.0186(8) 0.0177(9) 0.0169(9) 0.0014(7) 0.0045(7) 0.0012(7)
C14 0.0238(9) 0.0186(9) 0.0152(9) -0.0001(7) 0.0053(7) -0.0014(7)

loop_
_atom_type_symbol
_atom_type_description
_atom_type_scat_dispersion_real
_atom_type_scat_dispersion_imag
_atom_type_scat_source
C C 0.0033 0.0016 'International Tables Vol C Tables 4.2.6.8 and 6.1.1.4'
H H 0.0000 0.0000 'International Tables Vol C Tables 4.2.6.8 and 6.1.1.4'
O O 0.0106 0.0060 'International Tables Vol C Tables 4.2.6.8 and 6.1.1.4'

loop_
_geom_angle_atom_site_label_1
_geom_angle_atom_site_label_2
_geom_angle_atom_site_label_3
_geom_angle
C2 O1 C1 60.38(13)
O1 C1 C2 59.82(13)
O1 C1 C14 115.49(16)
C2 C1 C14 121.73(17)
O1 C2 C1 59.80(13)
O1 C2 C3 118.39(18)
C1 C2 C3 123.51(18)
C2 C3 C4 110.33(17)
C5 C4 C3 116.90(17)
C4 C5 C6 117.77(17)
C7 C6 C5 114.46(16)
C6 C7 C8 118.06(16)
C6 C7 C14 120.46(16)
C8 C7 C14 86.08(14)
C13 C8 C9 122.40(18)
C13 C8 C7 94.26(15)
C9 C8 C7 143.17(18)
C10 C9 C8 115.89(19)
C9 C10 C11 121.61(18)
C12 C11 C10 122.11(19)
C13 C12 C11 115.56(18)
C8 C13 C12 122.42(18)
C8 C13 C14 93.83(15)
C12 C13 C14 143.65(18)
C1 C14 C13 117.07(16)
C1 C14 C7 118.21(15)
C13 C14 C7 85.84(13)

loop_
_geom_bond_atom_site_label_1
_geom_bond_atom_site_label_2
_geom_bond_distance
O1 C2 1.458(3)
O1 C1 1.458(2)
C1 C2 1.466(3)
C1 C14 1.501(3)
C2 C3 1.494(3)
C3 C4 1.532(3)
C4 C5 1.522(3)
C5 C6 1.537(3)
C6 C7 1.522(3)
C7 C8 1.526(3)
C7 C14 1.598(3)
C8 C13 1.383(3)
C8 C9 1.384(3)
C9 C10 1.391(3)
C10 C11 1.397(3)
C11 C12 1.393(3)
C12 C13 1.384(3)
C13 C14 1.534(3)
